data_7012248
loop_
_publ_author_name
'Tulloch, Arran A. D.'
'Winston, Scott'
'Danopoulos, Andreas A.'
'Eastham, Graham'
'Hursthouse, Michael B.'

_publ_section_title
;
 Functionalised and chelate heterocyclic carbene complexes of
 palladium; synthesis and structural studiesElectronic supplementary
 information (ESI) available: crystallographic data and ORTEP plots for
 complexes 4, 7, 8 and 13. See
 http://www.rsc.org/suppdata/dt/b2/b209231j/
;
_journal_issue 4
_journal_name_full 'Dalton Transactions'
_journal_page_first 699
_journal_paper_doi 10.1039/b209231j
_journal_year 2003
_chemical_formula_moiety 'C36 H50 Cl2 N6 O2 Pd'
_chemical_formula_sum 'C36 H50 Cl2 N6 O2 Pd'
_chemical_formula_weight 776.12
_chemical_name_common 01sot040
_chemical_name_systematic
;
?
;
_space_group_IT_number 14
_symmetry_cell_setting monoclinic
_symmetry_space_group_name_Hall '-P 2ybc'
_symmetry_space_group_name_H-M 'P 1 21/c 1'
_atom_sites_solution_hydrogens geom
_atom_sites_solution_primary direct
_atom_sites_solution_secondary difmap
_audit_creation_method SHELXL-97
_cell_angle_alpha 90.00
_cell_angle_beta 103.99(3)
_cell_angle_gamma 90.00
_cell_formula_units_Z 2
_cell_length_a 11.448(2)
_cell_length_b 10.010(2)
_cell_length_c 16.985(3)
_cell_measurement_reflns_used 10536
_cell_measurement_temperature 150(2)
_cell_measurement_theta_max 27.48
_cell_measurement_theta_min 2.91
_cell_volume 1888.7(7)
_computing_cell_refinement 'Scalepack (Otwinowski & Minor 1997)'
_computing_data_collection 'Collect (Nonius BV, 1997-2000)'
_computing_data_reduction 'Denzo a. Scalepack (Otwinowski & Minor 1997)'
_computing_molecular_graphics 'ORTEP-3 (Farrugia, 1997)'
_computing_publication_material 'PLATON (Spek, 1990)'
_computing_structure_refinement 'SHELXL-97 (Sheldrick, 1997)'
_computing_structure_solution 'SHELXS-97 (Sheldrick, 1990)'
_diffrn_ambient_temperature 150(2)
_diffrn_measured_fraction_theta_full 0.995
_diffrn_measured_fraction_theta_max 0.995
_diffrn_measurement_device_type 'Nonius Kappa CCD area detector'
_diffrn_measurement_method 'Phi and omega scans to fill ewald sphere'
_diffrn_radiation_monochromator graphite
_diffrn_radiation_source 'Nonius FR591 rotating anode'
_diffrn_radiation_type MoK\a
_diffrn_radiation_wavelength 0.71073
_diffrn_reflns_av_R_equivalents 0.0781
_diffrn_reflns_av_sigmaI/netI 0.0577
_diffrn_reflns_limit_h_max 14
_diffrn_reflns_limit_h_min -14
_diffrn_reflns_limit_k_max 12
_diffrn_reflns_limit_k_min -12
_diffrn_reflns_limit_l_max 22
_diffrn_reflns_limit_l_min -21
_diffrn_reflns_number 15398
_diffrn_reflns_theta_full 27.50
_diffrn_reflns_theta_max 27.50
_diffrn_reflns_theta_min 3.18
_exptl_absorpt_coefficient_mu 0.672
_exptl_absorpt_correction_T_max 0.947
_exptl_absorpt_correction_T_min 0.389
_exptl_absorpt_correction_type multi-scan
_exptl_absorpt_process_details Sortav
_exptl_crystal_colour Yellow
_exptl_crystal_density_diffrn 1.365
_exptl_crystal_density_method 'not measured'
_exptl_crystal_description Plates
_exptl_crystal_F_000 808
_exptl_crystal_size_max 0.10
_exptl_crystal_size_mid 0.10
_exptl_crystal_size_min 0.03
_refine_diff_density_max 1.551
_refine_diff_density_min -1.707
_refine_diff_density_rms 0.109
_refine_ls_extinction_coef 0.0054(12)
_refine_ls_extinction_expression Fc^*^=kFc[1+0.001xFc^2^\l^3^/sin(2\q)]^-1/4^
_refine_ls_extinction_method SHELXL
_refine_ls_goodness_of_fit_ref 1.051
_refine_ls_hydrogen_treatment mixed
_refine_ls_matrix_type full
_refine_ls_number_parameters 220
_refine_ls_number_reflns 4301
_refine_ls_number_restraints 0
_refine_ls_restrained_S_all 1.051
_refine_ls_R_factor_all 0.0529
_refine_ls_R_factor_gt 0.0431
_refine_ls_shift/su_max 0.000
_refine_ls_shift/su_mean 0.000
_refine_ls_structure_factor_coef Fsqd
_refine_ls_weighting_details 'calc w=1/[\s^2^(Fo^2^)+(0.0717P)^2^+0.2326P] where P=(Fo^2^+2Fc^2^)/3'
_refine_ls_weighting_scheme calc
_refine_ls_wR_factor_gt 0.1099
_refine_ls_wR_factor_ref 0.1169
_reflns_number_gt 3606
_reflns_number_total 4301
_reflns_threshold_expression >2sigma(I)
_cod_data_source_file b209231j.txt
_cod_data_source_block compound12
_cod_depositor_comments
;
The following automatic conversions were performed:
'_symmetry_cell_setting' value 'Monoclinic' changed to 'monoclinic'
according to '/home/saulius/struct/CIF-dictionaries/cif_core.dic'
dictionary named 'cif_core.dic' version 2.4.1 from
2010-06-29.

'_exptl_absorpt_correction_type' value 'Multi-scan' changed
to 'multi-scan' according to
'/home/saulius/struct/CIF-dictionaries/cif_core.dic' dictionary named
'cif_core.dic' version 2.4.1 from 2010-06-29.

Automatic conversion script
Id: cif_fix_enum 1527 2010-12-29 10:47:43Z saulius 
;
_cod_original_sg_symbol_H-M P2(1)/c
_cod_database_code 7012248

loop_
_symmetry_equiv_pos_as_xyz
'x, y, z'
'-x, y+1/2, -z+1/2'
'-x, -y, -z'
'x, -y-1/2, z-1/2'

loop_
_atom_site_label
_atom_site_type_symbol
_atom_site_fract_x
_atom_site_fract_y
_atom_site_fract_z
_atom_site_U_iso_or_equiv
_atom_site_adp_type
_atom_site_occupancy
_atom_site_symmetry_multiplicity
_atom_site_calc_flag
_atom_site_refinement_flags
_atom_site_disorder_assembly
_atom_site_disorder_group
C1 C 0.5616(2) 0.5367(2) 0.11952(14) 0.0189(5) Uani 1 1 d . . .
C2 C 0.6544(3) 0.5137(3) 0.25200(18) 0.0292(6) Uani 1 1 d . . .
H2 H 0.7038 0.4784 0.3007 0.035 Uiso 1 1 calc R . .
C3 C 0.5866(2) 0.6243(3) 0.24502(15) 0.0280(6) Uani 1 1 d . . .
H3 H 0.5787 0.6824 0.2877 0.034 Uiso 1 1 calc R . .
C4 C 0.4413(2) 0.7364(2) 0.12665(14) 0.0200(5) Uani 1 1 d . . .
C5 C 0.3195(2) 0.7003(2) 0.10753(15) 0.0216(5) Uani 1 1 d . . .
C6 C 0.2370(2) 0.7923(2) 0.06473(15) 0.0260(5) Uani 1 1 d . . .
H6 H 0.1540 0.7695 0.0508 0.031 Uiso 1 1 calc R . .
C7 C 0.2720(2) 0.9161(2) 0.04166(16) 0.0260(5) Uani 1 1 d . . .
C8 C 0.3938(2) 0.9508(2) 0.06516(15) 0.0245(5) Uani 1 1 d . . .
H8 H 0.4183 1.0365 0.0512 0.029 Uiso 1 1 calc R . .
C9 C 0.4802(2) 0.8630(2) 0.10842(14) 0.0211(5) Uani 1 1 d . . .
C10 C 0.2774(2) 0.5693(2) 0.13420(17) 0.0281(6) Uani 1 1 d . . .
H10A H 0.3308 0.4975 0.1250 0.042 Uiso 1 1 calc R . .
H10B H 0.1951 0.5513 0.1029 0.042 Uiso 1 1 calc R . .
H10C H 0.2789 0.5738 0.1921 0.042 Uiso 1 1 calc R . .
C11 C 0.1801(3) 1.0129(3) -0.0048(2) 0.0402(8) Uani 1 1 d . . .
H11A H 0.1617 0.9908 -0.0627 0.060 Uiso 1 1 calc R . .
H11B H 0.2123 1.1039 0.0033 0.060 Uiso 1 1 calc R . .
H11C H 0.1065 1.0071 0.0148 0.060 Uiso 1 1 calc R . .
C12 C 0.6100(2) 0.9038(3) 0.13496(16) 0.0280(6) Uani 1 1 d . . .
H12A H 0.6196 0.9944 0.1155 0.042 Uiso 1 1 calc R . .
H12B H 0.6595 0.8416 0.1124 0.042 Uiso 1 1 calc R . .
H12C H 0.6357 0.9022 0.1943 0.042 Uiso 1 1 calc R . .
C13 C 0.6874(2) 0.3319(2) 0.15693(17) 0.0265(5) Uani 1 1 d . . .
H13A H 0.6689 0.3197 0.0973 0.032 Uiso 1 1 calc R . .
H13B H 0.6461 0.2597 0.1795 0.032 Uiso 1 1 calc R . .
C14 C 0.8235(2) 0.3171(2) 0.19102(17) 0.0284(6) Uani 1 1 d . . .
C15 C 0.8635(3) 0.4922(2) 0.09593(19) 0.0281(6) Uani 1 1 d . . .
H15A H 0.7789 0.4748 0.0669 0.034 Uiso 1 1 calc R . .
H15B H 0.9146 0.4768 0.0574 0.034 Uiso 1 1 calc R . .
C16 C 0.8754(3) 0.6358(3) 0.1228(2) 0.0418(8) Uani 1 1 d . . .
H16A H 0.8234 0.6524 0.1600 0.063 Uiso 1 1 calc R . .
H16B H 0.8512 0.6942 0.0754 0.063 Uiso 1 1 calc R . .
H16C H 0.9592 0.6543 0.1507 0.063 Uiso 1 1 calc R . .
C17 C 1.0283(2) 0.3821(3) 0.1988(2) 0.0394(7) Uani 1 1 d . . .
H17A H 1.0417 0.3557 0.2565 0.047 Uiso 1 1 calc R . .
H17B H 1.0687 0.4691 0.1968 0.047 Uiso 1 1 calc R . .
C18 C 1.0838(3) 0.2787(4) 0.1543(3) 0.0601(10) Uani 1 1 d . . .
H18A H 1.0484 0.1910 0.1597 0.090 Uiso 1 1 calc R . .
H18B H 1.1709 0.2751 0.1775 0.090 Uiso 1 1 calc R . .
H18C H 1.0682 0.3027 0.0968 0.090 Uiso 1 1 calc R . .
N1 N 0.53011(17) 0.63765(18) 0.16308(12) 0.0212(4) Uani 1 1 d . . .
N2 N 0.63863(18) 0.4605(2) 0.17468(13) 0.0225(4) Uani 1 1 d . . .
N3 N 0.89843(18) 0.3975(2) 0.16373(14) 0.0282(5) Uani 1 1 d . . .
O1 O 0.85835(17) 0.2313(2) 0.24269(15) 0.0497(6) Uani 1 1 d . . .
Cl2 Cl 0.40410(5) 0.31303(5) 0.03461(4) 0.02359(17) Uani 1 1 d . . .
Pd1 Pd 0.5000 0.5000 0.0000 0.01618(13) Uani 1 2 d S . .

loop_
_atom_site_aniso_label
_atom_site_aniso_U_11
_atom_site_aniso_U_22
_atom_site_aniso_U_33
_atom_site_aniso_U_23
_atom_site_aniso_U_13
_atom_site_aniso_U_12
C1 0.0165(11) 0.0150(9) 0.0247(13) 0.0011(9) 0.0038(10) -0.0012(9)
C2 0.0236(15) 0.0399(16) 0.0221(14) 0.0063(10) 0.0015(12) -0.0007(10)
C3 0.0292(13) 0.0329(13) 0.0209(12) -0.0013(10) 0.0040(11) -0.0009(11)
C4 0.0210(11) 0.0169(10) 0.0226(12) -0.0012(9) 0.0065(10) 0.0016(9)
C5 0.0219(12) 0.0177(11) 0.0272(13) -0.0035(9) 0.0101(10) -0.0012(9)
C6 0.0206(12) 0.0273(12) 0.0304(13) -0.0019(10) 0.0066(10) 0.0001(9)
C7 0.0253(13) 0.0221(11) 0.0321(14) 0.0011(10) 0.0097(11) 0.0042(10)
C8 0.0305(14) 0.0163(11) 0.0281(13) 0.0001(10) 0.0101(11) -0.0012(10)
C9 0.0237(12) 0.0180(11) 0.0231(12) -0.0039(9) 0.0086(10) -0.0014(9)
C10 0.0284(13) 0.0188(12) 0.0401(16) 0.0004(10) 0.0144(12) -0.0028(10)
C11 0.0266(16) 0.0364(17) 0.056(2) 0.0164(13) 0.0069(15) 0.0093(11)
C12 0.0255(13) 0.0230(12) 0.0346(14) -0.0045(11) 0.0056(11) -0.0048(10)
C13 0.0178(12) 0.0184(11) 0.0414(15) 0.0069(10) 0.0037(11) 0.0023(9)
C14 0.0210(12) 0.0241(12) 0.0396(15) 0.0088(11) 0.0061(11) 0.0025(10)
C15 0.0255(15) 0.0257(14) 0.0312(15) 0.0087(10) 0.0034(12) -0.0017(9)
C16 0.0339(16) 0.0267(14) 0.056(2) 0.0052(13) -0.0054(14) -0.0043(11)
C17 0.0182(13) 0.0373(15) 0.060(2) 0.0160(14) 0.0039(13) 0.0004(11)
C18 0.0318(17) 0.051(2) 0.100(3) 0.011(2) 0.0210(19) 0.0120(15)
N1 0.0215(10) 0.0181(9) 0.0234(10) -0.0002(8) 0.0043(8) 0.0003(7)
N2 0.0183(10) 0.0210(9) 0.0265(11) 0.0051(9) 0.0022(9) -0.0002(8)
N3 0.0171(10) 0.0265(11) 0.0395(13) 0.0113(9) 0.0037(9) 0.0016(8)
O1 0.0249(10) 0.0515(13) 0.0698(15) 0.0388(11) 0.0056(10) 0.0062(9)
Cl2 0.0248(3) 0.0145(3) 0.0311(3) 0.0002(2) 0.0061(2) -0.0053(2)
Pd1 0.01544(17) 0.01026(16) 0.02156(18) 0.00022(8) 0.00199(11) -0.00008(7)

loop_
_atom_type_symbol
_atom_type_description
_atom_type_scat_dispersion_real
_atom_type_scat_dispersion_imag
_atom_type_scat_source
C C 0.0033 0.0016 'International Tables Vol C Tables 4.2.6.8 and 6.1.1.4'
H H 0.0000 0.0000 'International Tables Vol C Tables 4.2.6.8 and 6.1.1.4'
N N 0.0061 0.0033 'International Tables Vol C Tables 4.2.6.8 and 6.1.1.4'
O O 0.0106 0.0060 'International Tables Vol C Tables 4.2.6.8 and 6.1.1.4'
Cl Cl 0.1484 0.1585 'International Tables Vol C Tables 4.2.6.8 and 6.1.1.4'
Pd Pd -0.9988 1.0072 'International Tables Vol C Tables 4.2.6.8 and 6.1.1.4'

loop_
_geom_angle_atom_site_label_1
_geom_angle_atom_site_label_2
_geom_angle_atom_site_label_3
_geom_angle
_geom_angle_site_symmetry_1
_geom_angle_site_symmetry_3
_geom_angle_publ_flag
N1 C1 N2 104.9(2) . . ?
N1 C1 Pd1 127.80(17) . . ?
N2 C1 Pd1 127.19(19) . . ?
C3 C2 N2 107.0(2) . . ?
C2 C3 N1 106.6(2) . . ?
C5 C4 C9 122.2(2) . . ?
C5 C4 N1 118.8(2) . . ?
C9 C4 N1 119.0(2) . . ?
C6 C5 C4 117.5(2) . . ?
C6 C5 C10 120.5(2) . . ?
C4 C5 C10 121.9(2) . . ?
C7 C6 C5 122.2(2) . . ?
C6 C7 C8 118.5(2) . . ?
C6 C7 C11 120.7(2) . . ?
C8 C7 C11 120.8(2) . . ?
C9 C8 C7 121.7(2) . . ?
C8 C9 C4 117.7(2) . . ?
C8 C9 C12 120.7(2) . . ?
C4 C9 C12 121.6(2) . . ?
N2 C13 C14 114.2(2) . . ?
O1 C14 N3 123.0(2) . . ?
O1 C14 C13 117.7(2) . . ?
N3 C14 C13 119.3(2) . . ?
N3 C15 C16 113.0(2) . . ?
N3 C17 C18 112.1(3) . . ?
C1 N1 C3 110.8(2) . . ?
C1 N1 C4 122.00(19) . . ?
C3 N1 C4 127.0(2) . . ?
C1 N2 C2 110.6(2) . . ?
C1 N2 C13 124.7(2) . . ?
C2 N2 C13 124.3(2) . . ?
C14 N3 C17 117.9(2) . . ?
C14 N3 C15 125.7(2) . . ?
C17 N3 C15 116.2(2) . . ?
C1 Pd1 C1 180.00(5) 3_665 . ?
C1 Pd1 Cl2 92.09(7) 3_665 . ?
C1 Pd1 Cl2 87.91(7) . . ?
C1 Pd1 Cl2 87.91(7) 3_665 3_665 ?
C1 Pd1 Cl2 92.09(7) . 3_665 ?
Cl2 Pd1 Cl2 180.00(3) . 3_665 ?

loop_
_geom_bond_atom_site_label_1
_geom_bond_atom_site_label_2
_geom_bond_distance
_geom_bond_site_symmetry_2
_geom_bond_publ_flag
C1 N1 1.352(3) . ?
C1 N2 1.355(3) . ?
C1 Pd1 2.015(2) . ?
C2 C3 1.341(4) . ?
C2 N2 1.388(4) . ?
C3 N1 1.392(3) . ?
C4 C5 1.400(3) . ?
C4 C9 1.402(3) . ?
C4 N1 1.445(3) . ?
C5 C6 1.391(3) . ?
C5 C10 1.504(3) . ?
C6 C7 1.388(3) . ?
C7 C8 1.399(4) . ?
C7 C11 1.505(4) . ?
C8 C9 1.392(3) . ?
C9 C12 1.502(3) . ?
C13 N2 1.464(3) . ?
C13 C14 1.532(3) . ?
C14 O1 1.224(3) . ?
C14 N3 1.338(3) . ?
C15 N3 1.471(3) . ?
C15 C16 1.504(4) . ?
C17 N3 1.470(3) . ?
C17 C18 1.510(5) . ?
Cl2 Pd1 2.3164(6) . ?
Pd1 C1 2.015(2) 3_665 ?
Pd1 Cl2 2.3164(6) 3_665 ?
